data_4310479
loop_
_publ_author_name
'Nicolas Andr\'e'
'Thomas B. Jensen'
'Rosario Scopelliti'
'Daniel Imbert'
'Mourad Elhabiri'
'G\'erard Hopfgartner'
'Claude Piguet'
'Jean-Claude G. B\"unzli'

_publ_section_title
;
 Supramolecular Recognition of Heteropairs of Lanthanide Ions: A Step
 toward Self-Assembled Bifunctional Probes
;
_journal_name_full 'Inorganic Chemistry'
_journal_page_first 515
_journal_page_last 529
_journal_paper_doi 10.1021/ic0351996
_journal_volume 43
_journal_year 2004
_chemical_formula_sum 'C144 H153 Cl6 Eu2 N33 O27'
_chemical_formula_weight 3294.61
_chemical_name_systematic
; 
 ? 
;
_space_group_IT_number 14
_symmetry_cell_setting monoclinic
_symmetry_space_group_name_Hall '-P 2ybc'
_symmetry_space_group_name_H-M 'P 1 21/c 1'
_atom_sites_solution_hydrogens geom
_atom_sites_solution_primary direct
_atom_sites_solution_secondary difmap
_audit_creation_method SHELXL-97
_cell_angle_alpha 90.00
_cell_angle_beta 90.23(4)
_cell_angle_gamma 90.00
_cell_formula_units_Z 4
_cell_length_a 14.805(9)
_cell_length_b 26.652(11)
_cell_length_c 37.542(12)
_cell_measurement_temperature 143(2)
_cell_volume 14813(12)
_computing_structure_refinement 'SHELXL-97 (Sheldrick, 1997)'
_computing_structure_solution 'SHELXS-97 (Sheldrick, 1990)'
_diffrn_ambient_temperature 143(2)
_diffrn_measured_fraction_theta_full 0.000
_diffrn_measured_fraction_theta_max 0.986
_diffrn_radiation_monochromator graphite
_diffrn_radiation_source 'fine-focus sealed tube'
_diffrn_radiation_type MoK\a
_diffrn_radiation_wavelength 0.71070
_diffrn_reflns_av_R_equivalents 0.1628
_diffrn_reflns_av_sigmaI/netI 0.2183
_diffrn_reflns_limit_h_max 16
_diffrn_reflns_limit_h_min -17
_diffrn_reflns_limit_k_max 31
_diffrn_reflns_limit_k_min -30
_diffrn_reflns_limit_l_max 43
_diffrn_reflns_limit_l_min -43
_diffrn_reflns_number 76527
_diffrn_reflns_theta_full 0.50
_diffrn_reflns_theta_max 24.53
_diffrn_reflns_theta_min 3.06
_exptl_absorpt_coefficient_mu 1.030
_exptl_absorpt_correction_T_max 0.9221
_exptl_absorpt_correction_T_min 0.8864
_exptl_crystal_density_diffrn 1.477
_exptl_crystal_density_method 'not measured'
_exptl_crystal_F_000 6768
_exptl_crystal_size_max 0.12
_exptl_crystal_size_mid 0.10
_exptl_crystal_size_min 0.08
_refine_diff_density_max 2.262
_refine_diff_density_min -0.957
_refine_diff_density_rms 0.121
_refine_ls_extinction_method none
_refine_ls_goodness_of_fit_ref 0.891
_refine_ls_hydrogen_treatment mixed
_refine_ls_matrix_type fullcycle
_refine_ls_number_parameters 1804
_refine_ls_number_reflns 24376
_refine_ls_number_restraints 30
_refine_ls_restrained_S_all 0.893
_refine_ls_R_factor_all 0.2516
_refine_ls_R_factor_gt 0.1026
_refine_ls_shift/su_max 0.509
_refine_ls_shift/su_mean 0.001
_refine_ls_structure_factor_coef Fsqd
_refine_ls_weighting_details 'calc w=1/[\s^2^(Fo^2^)+(0.1399P)^2^+0.0000P] where P=(Fo^2^+2Fc^2^)/3'
_refine_ls_weighting_scheme calc
_refine_ls_wR_factor_gt 0.2445
_refine_ls_wR_factor_ref 0.3331
_reflns_number_gt 6593
_reflns_number_total 24376
_reflns_threshold_expression >2sigma(I)
_cod_data_source_file ic0351996rom20031017_104517.cif
_cod_data_source_block bunz59
_cod_original_cell_volume 14814(11)
_cod_database_code 4310479

loop_
_symmetry_equiv_pos_as_xyz
'x, y, z'
'-x, y+1/2, -z+1/2'
'-x, -y, -z'
'x, -y-1/2, z-1/2'

loop_
_atom_site_label
_atom_site_type_symbol
_atom_site_fract_x
_atom_site_fract_y
_atom_site_fract_z
_atom_site_U_iso_or_equiv
_atom_site_adp_type
_atom_site_occupancy
_atom_site_symmetry_multiplicity
_atom_site_calc_flag
_atom_site_refinement_flags
_atom_site_disorder_assembly
_atom_site_disorder_group
Eu1 Eu 0.26567(6) 0.12091(3) 0.24231(2) 0.085 Uani 1 1 d . . .
Eu2 Eu 0.27943(6) 0.25830(3) 0.47149(2) 0.084 Uani 1 1 d . . .
O1 O 0.3723(8) 0.0912(4) 0.1990(3) 0.091 Uani 1 1 d . . .
O2 O 0.1888(7) 0.0494(4) 0.2183(3) 0.091 Uani 1 1 d . . .
O3 O 0.2055(8) 0.1534(5) 0.1874(3) 0.105 Uani 1 1 d . . .
N1 N 0.5256(10) 0.0958(6) 0.1844(3) 0.094 Uani 1 1 d . . .
N2 N 0.3702(9) 0.1900(5) 0.2153(3) 0.083 Uani 1 1 d . . .
N3 N 0.2404(8) 0.2146(5) 0.2587(3) 0.076 Uani 1 1 d . . .
N4 N 0.2525(9) 0.2988(5) 0.2526(3) 0.090 Uani 1 1 d . . .
N5 N 0.1981(8) 0.1827(5) 0.4445(3) 0.084 Uani 1 1 d . . .
N6 N 0.1110(10) 0.1177(5) 0.4639(3) 0.101 Uani 1 1 d D . .
N7 N 0.3192(10) 0.1739(5) 0.4985(3) 0.087 Uani 1 1 d . . .
N8 N 0.3793(11) 0.2571(5) 0.5283(4) 0.110 Uani 1 1 d . . .
N9 N 0.5175(10) 0.2259(6) 0.5449(3) 0.105 Uani 1 1 d . . .
N10 N 0.1357(10) -0.0277(5) 0.2252(4) 0.101 Uani 1 1 d . . .
N11 N 0.3320(9) 0.0334(5) 0.2608(3) 0.079 Uani 1 1 d . . .
N12 N 0.4067(9) 0.1216(5) 0.2809(3) 0.085 Uani 1 1 d . . .
N13 N 0.5173(9) 0.0800(5) 0.3126(3) 0.089 Uani 1 1 d . . .
N14 N 0.2497(9) 0.2977(5) 0.4103(3) 0.090 Uani 1 1 d . . .
N15 N 0.1979(9) 0.3696(5) 0.3869(3) 0.090 Uani 1 1 d . . .
N16 N 0.1169(9) 0.2886(5) 0.4582(3) 0.085 Uani 1 1 d . . .
N17 N 0.1542(10) 0.2374(4) 0.5191(4) 0.093 Uani 1 1 d . . .
N18 N 0.0088(11) 0.2184(7) 0.5299(5) 0.132 Uani 1 1 d D . .
N19 N 0.1073(11) 0.2058(7) 0.1634(5) 0.128 Uani 1 1 d . . .
N20 N 0.0908(8) 0.1328(5) 0.2403(3) 0.084 Uani 1 1 d . . .
N21 N 0.1739(8) 0.0947(5) 0.2989(4) 0.090 Uani 1 1 d . . .
N22 N 0.0489(9) 0.0703(5) 0.3255(3) 0.091 Uani 1 1 d . . .
N23 N 0.4162(9) 0.2137(6) 0.4374(3) 0.099 Uani 1 1 d . . .
N24 N 0.5660(9) 0.2037(5) 0.4477(3) 0.085 Uani 1 1 d . . .
N25 N 0.4239(9) 0.3133(5) 0.4603(3) 0.089 Uani 1 1 d . . .
N26 N 0.2692(8) 0.3520(5) 0.4857(4) 0.094 Uani 1 1 d . . .
N27 N 0.3136(10) 0.4348(5) 0.4822(4) 0.104 Uani 1 1 d . . .
C1 C 0.4475(14) 0.1171(6) 0.1914(4) 0.098 Uani 1 1 d . . .
C2 C 0.4296(12) 0.1718(7) 0.1905(4) 0.096 Uani 1 1 d . . .
C3 C 0.4613(11) 0.2026(7) 0.1625(5) 0.103 Uani 1 1 d . . .
H3 H 0.5023 0.1898 0.1454 0.124 Uiso 1 1 calc R . .
C4 C 0.4303(14) 0.2536(7) 0.1605(5) 0.115 Uani 1 1 d . . .
H4 H 0.4492 0.2746 0.1416 0.138 Uiso 1 1 calc R . .
C5 C 0.3722(13) 0.2722(6) 0.1866(5) 0.103 Uani 1 1 d . . .
H5 H 0.3515 0.3059 0.1862 0.124 Uiso 1 1 calc R . .
C6 C 0.3464(11) 0.2395(6) 0.2129(4) 0.088 Uani 1 1 d . . .
C7 C 0.2824(11) 0.2499(6) 0.2410(4) 0.084 Uani 1 1 d . . .
C8 C 0.1765(9) 0.2367(5) 0.2806(4) 0.070 Uani 1 1 d . . .
C9 C 0.1844(10) 0.2889(6) 0.2775(4) 0.077 Uani 1 1 d . . .
C10 C 0.1269(13) 0.3240(6) 0.2957(4) 0.096 Uani 1 1 d . . .
H10 H 0.1318 0.3592 0.2918 0.115 Uiso 1 1 calc R . .
C11 C 0.0639(11) 0.3043(7) 0.3192(4) 0.093 Uani 1 1 d . . .
H11 H 0.0278 0.3262 0.3331 0.111 Uiso 1 1 calc R . .
C12 C 0.0535(10) 0.2532(5) 0.3225(4) 0.075 Uani 1 1 d . . .
C13 C 0.1088(10) 0.2193(6) 0.3051(4) 0.086 Uani 1 1 d . . .
H13 H 0.1020 0.1844 0.3094 0.103 Uiso 1 1 calc R . .
C14 C -0.0228(9) 0.2317(6) 0.3473(4) 0.077 Uani 1 1 d . . .
H14A H -0.0589 0.2604 0.3561 0.092 Uiso 1 1 calc R . .
H14B H -0.0634 0.2109 0.3324 0.092 Uiso 1 1 calc R . .
C15 C 0.0051(11) 0.2015(6) 0.3783(4) 0.086 Uani 1 1 d . . .
C16 C 0.0909(12) 0.2098(6) 0.3936(4) 0.086 Uani 1 1 d . . .
H16 H 0.1304 0.2340 0.3836 0.103 Uiso 1 1 calc R . .
C17 C 0.1183(10) 0.1818(6) 0.4242(4) 0.081 Uani 1 1 d . . .
C18 C 0.0647(11) 0.1437(7) 0.4372(4) 0.089 Uani 1 1 d . . .
C19 C -0.0198(13) 0.1353(7) 0.4225(5) 0.105 Uani 1 1 d . . .
H19 H -0.0590 0.1110 0.4326 0.126 Uiso 1 1 calc R . .
C20 C -0.0470(13) 0.1629(7) 0.3925(5) 0.106 Uani 1 1 d . . .
H20 H -0.1031 0.1550 0.3814 0.127 Uiso 1 1 calc R . .
C21 C 0.1910(12) 0.1445(7) 0.4659(4) 0.093 Uani 1 1 d . . .
C22 C 0.2692(12) 0.1330(6) 0.4909(4) 0.096 Uani 1 1 d . . .
C23 C 0.2942(14) 0.0839(8) 0.5014(4) 0.114 Uani 1 1 d . . .
H23 H 0.2586 0.0556 0.4951 0.137 Uiso 1 1 calc R . .
C24 C 0.3697(18) 0.0792(8) 0.5203(5) 0.132 Uani 1 1 d . . .
H24 H 0.3901 0.0464 0.5262 0.158 Uiso 1 1 calc R . .
C25 C 0.4204(14) 0.1202(8) 0.5318(4) 0.119 Uani 1 1 d . . .
H25 H 0.4711 0.1159 0.5471 0.143 Uiso 1 1 calc R . .
C26 C 0.3943(12) 0.1676(8) 0.5202(4) 0.100 Uani 1 1 d . . .
C27 C 0.4325(12) 0.2157(7) 0.5290(4) 0.091 Uani 1 1 d . . .
C28 C 0.4330(15) 0.2988(8) 0.5430(6) 0.137 Uani 1 1 d . . .
C29 C 0.5181(15) 0.2776(8) 0.5539(5) 0.122 Uani 1 1 d . . .
C30 C 0.5833(17) 0.3037(11) 0.5705(6) 0.155 Uani 1 1 d . . .
H30 H 0.6401 0.2889 0.5759 0.186 Uiso 1 1 calc R . .
C31 C 0.5646(18) 0.3534(11) 0.5795(6) 0.159 Uani 1 1 d . . .
H31 H 0.6093 0.3730 0.5913 0.191 Uiso 1 1 calc R . .
C32 C 0.477(2) 0.3755(9) 0.5710(5) 0.160 Uani 1 1 d . . .
H32 H 0.4652 0.4095 0.5769 0.193 Uiso 1 1 calc R . .
C33 C 0.4101(14) 0.3470(7) 0.5541(5) 0.108 Uani 1 1 d . . .
H33 H 0.3511 0.3600 0.5503 0.129 Uiso 1 1 calc R . .
C34 C 0.6130(13) 0.1224(7) 0.1878(4) 0.102 Uani 1 1 d . . .
H34A H 0.6078 0.1552 0.1757 0.122 Uiso 1 1 calc R . .
H34B H 0.6596 0.1027 0.1751 0.122 Uiso 1 1 calc R . .
C35 C 0.6459(14) 0.1314(9) 0.2263(5) 0.136 Uani 1 1 d . . .
H35A H 0.5995 0.1499 0.2395 0.205 Uiso 1 1 calc R . .
H35B H 0.7018 0.1511 0.2259 0.205 Uiso 1 1 calc R . .
H35C H 0.6572 0.0991 0.2379 0.205 Uiso 1 1 calc R . .
C36 C 0.5277(13) 0.0411(8) 0.1828(5) 0.113 Uani 1 1 d . . .
H36A H 0.4678 0.0281 0.1900 0.135 Uiso 1 1 calc R . .
H36B H 0.5725 0.0287 0.2004 0.135 Uiso 1 1 calc R . .
C37 C 0.5501(15) 0.0202(8) 0.1478(5) 0.130 Uani 1 1 d . . .
H37A H 0.5014 0.0279 0.1309 0.195 Uiso 1 1 calc R . .
H37B H 0.5573 -0.0162 0.1498 0.195 Uiso 1 1 calc R . .
H37C H 0.6066 0.0351 0.1394 0.195 Uiso 1 1 calc R . .
C38 C 0.2813(12) 0.3490(5) 0.2419(3) 0.084 Uani 1 1 d . . .
H38A H 0.3445 0.3473 0.2335 0.101 Uiso 1 1 calc R . .
H38B H 0.2800 0.3713 0.2630 0.101 Uiso 1 1 calc R . .
C39 C 0.2223(13) 0.3722(6) 0.2123(4) 0.098 Uani 1 1 d . . .
H39A H 0.2289 0.3526 0.1904 0.147 Uiso 1 1 calc R . .
H39B H 0.2416 0.4069 0.2080 0.147 Uiso 1 1 calc R . .
H39C H 0.1589 0.3720 0.2197 0.147 Uiso 1 1 calc R . .
C40 C 0.075(2) 0.0680(10) 0.4785(6) 0.230 Uani 1 1 d D . .
H40A H 0.0211 0.0561 0.4657 0.276 Uiso 1 1 calc R . .
H40B H 0.1222 0.0414 0.4789 0.276 Uiso 1 1 calc R . .
C41 C 0.0548(18) 0.0874(11) 0.5142(8) 0.213 Uani 1 1 d D . .
H41A H 0.1105 0.0891 0.5284 0.319 Uiso 1 1 calc R . .
H41B H 0.0117 0.0650 0.5259 0.319 Uiso 1 1 calc R . .
H41C H 0.0285 0.1210 0.5121 0.319 Uiso 1 1 calc R . .
C42 C 0.5959(13) 0.1923(10) 0.5473(5) 0.145 Uani 1 1 d . . .
H42A H 0.6509 0.2106 0.5399 0.174 Uiso 1 1 calc R . .
H42B H 0.5873 0.1637 0.5308 0.174 Uiso 1 1 calc R . .
C43 C 0.6083(17) 0.1728(9) 0.5849(5) 0.147 Uani 1 1 d . . .
H43A H 0.6216 0.2010 0.6009 0.221 Uiso 1 1 calc R . .
H43B H 0.6585 0.1489 0.5855 0.221 Uiso 1 1 calc R . .
H43C H 0.5528 0.1561 0.5927 0.221 Uiso 1 1 calc R . .
C44 C 0.1977(13) 0.0060(8) 0.2292(4) 0.104 Uani 1 1 d . . .
C45 C 0.2945(11) -0.0073(7) 0.2428(5) 0.102 Uani 1 1 d . . .
C46 C 0.3417(13) -0.0513(6) 0.2355(4) 0.100 Uani 1 1 d . . .
H46 H 0.3144 -0.0782 0.2228 0.120 Uiso 1 1 calc R . .
C47 C 0.4339(12) -0.0545(6) 0.2480(4) 0.092 Uani 1 1 d . . .
H47 H 0.4704 -0.0830 0.2434 0.111 Uiso 1 1 calc R . .
C48 C 0.4668(12) -0.0138(6) 0.2672(5) 0.097 Uani 1 1 d . . .
H48 H 0.5261 -0.0153 0.2768 0.116 Uiso 1 1 calc R . .
C49 C 0.4155(11) 0.0291(6) 0.2726(4) 0.087 Uani 1 1 d . . .
C50 C 0.4482(10) 0.0766(6) 0.2878(4) 0.079 Uani 1 1 d . . .
C51 C 0.4595(10) 0.1571(6) 0.3007(4) 0.076 Uani 1 1 d . . .
C52 C 0.5258(12) 0.1309(6) 0.3204(4) 0.091 Uani 1 1 d . . .
C53 C 0.5841(12) 0.1547(6) 0.3428(5) 0.100 Uani 1 1 d . . .
H53 H 0.6261 0.1363 0.3569 0.120 Uiso 1 1 calc R . .
C54 C 0.5806(11) 0.2069(7) 0.3446(4) 0.094 Uani 1 1 d . . .
H54 H 0.6212 0.2245 0.3597 0.113 Uiso 1 1 calc R . .
C55 C 0.5156(12) 0.2340(6) 0.3235(4) 0.085 Uani 1 1 d . . .
C56 C 0.4526(11) 0.2074(6) 0.3025(4) 0.084 Uani 1 1 d . . .
H56 H 0.4062 0.2247 0.2899 0.101 Uiso 1 1 calc R . .
C57 C 0.5126(11) 0.2913(6) 0.3251(5) 0.097 Uani 1 1 d . . .
H57A H 0.5680 0.3030 0.3374 0.116 Uiso 1 1 calc R . .
H57B H 0.5148 0.3042 0.3004 0.116 Uiso 1 1 calc R . .
C58 C 0.4327(10) 0.3144(6) 0.3432(4) 0.084 Uani 1 1 d . . .
C59 C 0.3883(11) 0.2909(6) 0.3694(4) 0.084 Uani 1 1 d . . .
H59 H 0.4085 0.2595 0.3783 0.101 Uiso 1 1 calc R . .
C60 C 0.3120(10) 0.3138(6) 0.3830(4) 0.080 Uani 1 1 d . . .
C61 C 0.2760(14) 0.3585(6) 0.3712(4) 0.097 Uani 1 1 d . . .
C62 C 0.3251(12) 0.3846(8) 0.3437(5) 0.107 Uani 1 1 d . . .
H62 H 0.3048 0.4158 0.3344 0.128 Uiso 1 1 calc R . .
C63 C 0.4054(12) 0.3613(7) 0.3311(4) 0.099 Uani 1 1 d . . .
H63 H 0.4413 0.3783 0.3140 0.119 Uiso 1 1 calc R . .
C64 C 0.1851(11) 0.3306(6) 0.4095(4) 0.079 Uani 1 1 d . . .
C65 C 0.1007(11) 0.3185(7) 0.4297(4) 0.094 Uani 1 1 d . . .
C66 C 0.0163(13) 0.3364(6) 0.4192(5) 0.102 Uani 1 1 d . . .
H66 H 0.0089 0.3591 0.3999 0.122 Uiso 1 1 calc R . .
C67 C -0.0580(12) 0.3183(7) 0.4394(5) 0.100 Uani 1 1 d . . .
H67 H -0.1183 0.3271 0.4333 0.121 Uiso 1 1 calc R . .
C68 C -0.0397(12) 0.2873(7) 0.4682(4) 0.101 Uani 1 1 d . . .
H68 H -0.0880 0.2751 0.4824 0.121 Uiso 1 1 calc R . .
C69 C 0.0465(11) 0.2741(6) 0.4763(4) 0.082 Uani 1 1 d . . .
C70 C 0.0675(11) 0.2431(6) 0.5065(5) 0.091 Uani 1 1 d . . .
C71 C 0.1520(12) 0.2048(7) 0.5499(4) 0.103 Uani 1 1 d . . .
C72 C 0.0642(13) 0.1953(7) 0.5562(5) 0.102 Uani 1 1 d . . .
C73 C 0.0283(19) 0.1638(10) 0.5833(7) 0.171 Uani 1 1 d . . .
H73 H -0.0338 0.1566 0.5870 0.205 Uiso 1 1 calc R . .
C74 C 0.103(2) 0.1448(9) 0.6040(7) 0.160 Uani 1 1 d . . .
H74 H 0.0872 0.1228 0.6229 0.192 Uiso 1 1 calc R . .
C75 C 0.1918(17) 0.1542(7) 0.6000(5) 0.126 Uani 1 1 d . . .
H75 H 0.2347 0.1404 0.6161 0.152 Uiso 1 1 calc R . .
C76 C 0.2203(12) 0.1853(8) 0.5711(4) 0.115 Uani 1 1 d . . .
H76 H 0.2822 0.1922 0.5667 0.137 Uiso 1 1 calc R . .
C77 C 0.1385(13) -0.0810(9) 0.2399(6) 0.140 Uani 1 1 d . . .
H77A H 0.1441 -0.1052 0.2201 0.168 Uiso 1 1 calc R . .
H77B H 0.1917 -0.0849 0.2557 0.168 Uiso 1 1 calc R . .
C78 C 0.055(2) -0.0913(10) 0.2602(8) 0.203 Uani 1 1 d . . .
H78A H 0.0578 -0.0746 0.2834 0.304 Uiso 1 1 calc R . .
H78B H 0.0480 -0.1275 0.2636 0.304 Uiso 1 1 calc R . .
H78C H 0.0024 -0.0785 0.2468 0.304 Uiso 1 1 calc R . .
C79 C 0.0470(12) -0.0142(8) 0.2084(5) 0.117 Uani 1 1 d . . .
H79A H -0.0027 -0.0288 0.2226 0.141 Uiso 1 1 calc R . .
H79B H 0.0398 0.0227 0.2086 0.141 Uiso 1 1 calc R . .
C80 C 0.0409(19) -0.0325(12) 0.1718(6) 0.202 Uani 1 1 d . . .
H80A H 0.0890 -0.0173 0.1576 0.303 Uiso 1 1 calc R . .
H80B H -0.0180 -0.0233 0.1617 0.303 Uiso 1 1 calc R . .
H80C H 0.0475 -0.0691 0.1717 0.303 Uiso 1 1 calc R . .
C81 C 0.5759(10) 0.0412(6) 0.3304(4) 0.085 Uani 1 1 d . . .
H81A H 0.5876 0.0513 0.3554 0.102 Uiso 1 1 calc R . .
H81B H 0.5441 0.0085 0.3307 0.102 Uiso 1 1 calc R . .
C82 C 0.6624(10) 0.0360(7) 0.3115(5) 0.102 Uani 1 1 d . . .
H82A H 0.6507 0.0279 0.2864 0.153 Uiso 1 1 calc R . .
H82B H 0.6980 0.0090 0.3224 0.153 Uiso 1 1 calc R . .
H82C H 0.6961 0.0676 0.3130 0.153 Uiso 1 1 calc R . .
C83 C 0.1429(13) 0.4140(6) 0.3783(4) 0.097 Uani 1 1 d . . .
H83A H 0.0848 0.4033 0.3675 0.116 Uiso 1 1 calc R . .
H83B H 0.1750 0.4352 0.3608 0.116 Uiso 1 1 calc R . .
C84 C 0.1254(15) 0.4436(8) 0.4119(6) 0.143 Uani 1 1 d . . .
H84A H 0.0880 0.4236 0.4281 0.214 Uiso 1 1 calc R . .
H84B H 0.0938 0.4748 0.4059 0.214 Uiso 1 1 calc R . .
H84C H 0.1830 0.4515 0.4236 0.214 Uiso 1 1 calc R . .
C85 C -0.0868(16) 0.1993(8) 0.5241(7) 0.206 Uani 1 1 d D . .
H85A H -0.1048 0.1999 0.4987 0.247 Uiso 1 1 calc R . .
H85B H -0.0958 0.1653 0.5340 0.247 Uiso 1 1 calc R . .
C86 C -0.134(2) 0.2381(11) 0.5451(6) 0.194 Uani 1 1 d D . .
H86A H -0.1344 0.2283 0.5702 0.291 Uiso 1 1 calc R . .
H86B H -0.1959 0.2417 0.5364 0.291 Uiso 1 1 calc R . .
H86C H -0.1020 0.2702 0.5426 0.291 Uiso 1 1 calc R . .
C87 C 0.1250(13) 0.1694(6) 0.1857(5) 0.099 Uani 1 1 d . . .
C88 C 0.0571(13) 0.1470(6) 0.2094(4) 0.091 Uani 1 1 d . . .
C89 C -0.0330(11) 0.1371(7) 0.1991(5) 0.100 Uani 1 1 d . . .
H89 H -0.0568 0.1498 0.1774 0.121 Uiso 1 1 calc R . .
C90 C -0.0832(12) 0.1096(7) 0.2208(5) 0.109 Uani 1 1 d . . .
H90 H -0.1418 0.0997 0.2132 0.131 Uiso 1 1 calc R . .
C91 C -0.0530(15) 0.0950(7) 0.2540(6) 0.122 Uani 1 1 d . . .
H91 H -0.0913 0.0781 0.2702 0.146 Uiso 1 1 calc R . .
C92 C 0.0394(11) 0.1068(7) 0.2628(5) 0.095 Uani 1 1 d . . .
C93 C 0.0882(10) 0.0897(6) 0.2954(4) 0.083 Uani 1 1 d . . .
C94 C 0.2009(12) 0.0737(7) 0.3336(4) 0.092 Uani 1 1 d . . .
C95 C 0.1156(12) 0.0595(6) 0.3499(4) 0.090 Uani 1 1 d . . .
C96 C 0.1173(12) 0.0375(6) 0.3831(4) 0.094 Uani 1 1 d . . .
H96 H 0.0625 0.0291 0.3948 0.113 Uiso 1 1 calc R . .
C97 C 0.1983(13) 0.0279(7) 0.3991(5) 0.112 Uani 1 1 d . . .
H97 H 0.1996 0.0111 0.4214 0.134 Uiso 1 1 calc R . .
C98 C 0.2831(10) 0.0429(6) 0.3826(4) 0.077 Uani 1 1 d . . .
C99 C 0.2816(11) 0.0687(6) 0.3498(4) 0.087 Uani 1 1 d . . .
H99 H 0.3352 0.0820 0.3396 0.104 Uiso 1 1 calc R . .
C100 C 0.3720(11) 0.0329(6) 0.4013(4) 0.088 Uani 1 1 d . . .
H10A H 0.3596 0.0108 0.4219 0.105 Uiso 1 1 calc R . .
H10B H 0.4106 0.0137 0.3847 0.105 Uiso 1 1 calc R . .
C101 C 0.4244(11) 0.0749(6) 0.4141(4) 0.086 Uani 1 1 d . . .
C102 C 0.3842(10) 0.1234(6) 0.4192(4) 0.076 Uani 1 1 d . . .
H102 H 0.3217 0.1284 0.4146 0.091 Uiso 1 1 calc R . .
C103 C 0.4370(10) 0.1622(6) 0.4305(4) 0.079 Uani 1 1 d . . .
C104 C 0.5314(13) 0.1546(7) 0.4389(4) 0.094 Uani 1 1 d . . .
C105 C 0.5733(11) 0.1089(6) 0.4362(4) 0.086 Uani 1 1 d . . .
H105 H 0.6352 0.1036 0.4418 0.103 Uiso 1 1 calc R . .
C106 C 0.5162(11) 0.0711(6) 0.4245(5) 0.096 Uani 1 1 d . . .
H106 H 0.5419 0.0385 0.4232 0.115 Uiso 1 1 calc R . .
C107 C 0.4954(12) 0.2356(7) 0.4455(4) 0.093 Uani 1 1 d . . .
C108 C 0.5026(10) 0.2887(5) 0.4483(4) 0.071 Uani 1 1 d . . .
C109 C 0.5733(13) 0.3174(6) 0.4361(5) 0.105 Uani 1 1 d . . .
H109 H 0.6264 0.3015 0.4276 0.126 Uiso 1 1 calc R . .
C110 C 0.5675(14) 0.3706(9) 0.4361(6) 0.143 Uani 1 1 d . . .
H110 H 0.6166 0.3896 0.4271 0.171 Uiso 1 1 calc R . .
C111 C 0.4916(13) 0.3957(8) 0.4490(6) 0.129 Uani 1 1 d . . .
H111 H 0.4883 0.4312 0.4506 0.155 Uiso 1 1 calc R . .
C112 C 0.4243(13) 0.3658(7) 0.4591(5) 0.104 Uani 1 1 d . . .
C113 C 0.3344(11) 0.3830(6) 0.4764(4) 0.087 Uani 1 1 d . . .
C114 C 0.2030(13) 0.3842(7) 0.5004(5) 0.106 Uani 1 1 d . . .
C115 C 0.2328(14) 0.4361(7) 0.4992(5) 0.113 Uani 1 1 d . . .
C116 C 0.1788(18) 0.4751(9) 0.5096(7) 0.154 Uani 1 1 d . . .
H116 H 0.2002 0.5085 0.5068 0.185 Uiso 1 1 calc R . .
C117 C 0.0954(18) 0.4676(9) 0.5238(6) 0.149 Uani 1 1 d . . .
H117 H 0.0590 0.4951 0.5311 0.178 Uiso 1 1 calc R . .
C118 C 0.0650(14) 0.4187(9) 0.5274(6) 0.132 Uani 1 1 d . . .
H118 H 0.0063 0.4129 0.5367 0.158 Uiso 1 1 calc R . .
C119 C 0.1228(12) 0.3741(7) 0.5169(4) 0.103 Uani 1 1 d . . .
H119 H 0.1041 0.3407 0.5216 0.123 Uiso 1 1 calc R . .
C120 C 0.1783(15) 0.2198(9) 0.1365(6) 0.150 Uani 1 1 d . . .
H12A H 0.2392 0.2170 0.1473 0.181 Uiso 1 1 calc R . .
H12B H 0.1694 0.2549 0.1285 0.181 Uiso 1 1 calc R . .
C121 C 0.170(3) 0.1839(11) 0.1046(6) 0.250 Uani 1 1 d . . .
H12C H 0.1768 0.1493 0.1128 0.375 Uiso 1 1 calc R . .
H12D H 0.2169 0.1916 0.0872 0.375 Uiso 1 1 calc R . .
H12E H 0.1103 0.1880 0.0935 0.375 Uiso 1 1 calc R . .
C122 C 0.0214(14) 0.2379(8) 0.1631(6) 0.128 Uani 1 1 d . . .
H12F H -0.0302 0.2183 0.1723 0.154 Uiso 1 1 calc R . .
H12G H 0.0070 0.2486 0.1384 0.154 Uiso 1 1 calc R . .
C123 C 0.039(2) 0.2867(11) 0.1882(7) 0.191 Uani 1 1 d . . .
H12H H 0.0369 0.2768 0.2133 0.286 Uiso 1 1 calc R . .
H12I H -0.0070 0.3121 0.1834 0.286 Uiso 1 1 calc R . .
H12J H 0.0991 0.3007 0.1829 0.286 Uiso 1 1 calc R . .
C124 C -0.0483(10) 0.0578(6) 0.3348(5) 0.094 Uani 1 1 d . . .
H12K H -0.0575 0.0625 0.3607 0.112 Uiso 1 1 calc R . .
H12L H -0.0894 0.0811 0.3220 0.112 Uiso 1 1 calc R . .
C125 C -0.0713(13) 0.0042(7) 0.3247(5) 0.114 Uani 1 1 d . . .
H12M H -0.0738 0.0012 0.2987 0.172 Uiso 1 1 calc R . .
H12N H -0.1301 -0.0048 0.3347 0.172 Uiso 1 1 calc R . .
H12O H -0.0248 -0.0184 0.3341 0.172 Uiso 1 1 calc R . .
C126 C 0.6621(10) 0.2125(7) 0.4590(5) 0.097 Uani 1 1 d . . .
H12P H 0.6798 0.1870 0.4768 0.117 Uiso 1 1 calc R . .
H12Q H 0.6670 0.2459 0.4703 0.117 Uiso 1 1 calc R . .
C127 C 0.7270(11) 0.2099(7) 0.4272(4) 0.101 Uani 1 1 d . . .
H12R H 0.7180 0.1782 0.4145 0.152 Uiso 1 1 calc R . .
H12S H 0.7894 0.2120 0.4359 0.152 Uiso 1 1 calc R . .
H12T H 0.7148 0.2380 0.4111 0.152 Uiso 1 1 calc R . .
C128 C 0.3769(19) 0.4793(10) 0.4795(6) 0.169 Uani 1 1 d . . .
H12U H 0.3625 0.5052 0.4975 0.203 Uiso 1 1 calc R . .
H12V H 0.4407 0.4690 0.4823 0.203 Uiso 1 1 calc R . .
C129 C 0.3578(17) 0.4978(10) 0.4425(7) 0.173 Uani 1 1 d . . .
H12W H 0.3714 0.4712 0.4253 0.259 Uiso 1 1 calc R . .
H12$ H 0.3955 0.5272 0.4375 0.259 Uiso 1 1 calc R . .
H12 H 0.2939 0.5071 0.4404 0.259 Uiso 1 1 calc R . .
Cl1 Cl -0.2300(3) -0.01383(17) 0.21869(12) 0.097 Uani 1 1 d . . .
O4 O -0.3177(8) -0.0342(4) 0.2269(3) 0.106 Uani 1 1 d . . .
O5 O -0.1706(10) -0.0540(5) 0.2128(4) 0.135 Uani 1 1 d . . .
O6 O -0.2338(10) 0.0117(6) 0.1863(4) 0.141 Uani 1 1 d . . .
O7 O -0.1974(11) 0.0167(7) 0.2469(4) 0.169 Uani 1 1 d . . .
Cl2 Cl 0.7683(4) 0.07425(19) 0.51229(13) 0.122 Uani 1 1 d DU . .
O8 O 0.7923(13) 0.1050(7) 0.4844(4) 0.213 Uani 1 1 d DU . .
O9 O 0.6843(13) 0.0924(14) 0.5244(7) 0.415 Uani 1 1 d DU . .
O10 O 0.8291(12) 0.0763(8) 0.5405(4) 0.230 Uani 1 1 d DU . .
O11 O 0.756(3) 0.0266(5) 0.5016(8) 0.485 Uani 1 1 d DU . .
Cl3 Cl 0.4166(5) 0.4089(2) 0.13605(14) 0.136 Uani 1 1 d . . .
O12 O 0.4094(12) 0.3584(5) 0.1226(4) 0.154 Uani 1 1 d . . .
O13 O 0.3223(17) 0.4327(7) 0.1364(7) 0.239 Uani 1 1 d . . .
O14 O 0.466(2) 0.4363(7) 0.1154(7) 0.305 Uani 1 1 d . . .
O15 O 0.4266(14) 0.4096(6) 0.1721(4) 0.172 Uani 1 1 d . . .
Cl4 Cl -0.2243(3) 0.3533(2) 0.35630(14) 0.113 Uani 1 1 d . . .
O16 O -0.1318(10) 0.3575(7) 0.3537(5) 0.174 Uani 1 1 d . . .
O17 O -0.2745(12) 0.3755(10) 0.3310(6) 0.256 Uani 1 1 d . . .
O18 O -0.2562(14) 0.3064(8) 0.3668(6) 0.240 Uani 1 1 d . . .
O19 O -0.237(2) 0.3758(12) 0.3880(7) 0.306 Uani 1 1 d . . .
Cl5 Cl 0.7641(4) 0.2623(2) 0.65456(17) 0.134 Uani 1 1 d . . .
O20 O 0.6694(11) 0.2585(7) 0.6575(6) 0.185 Uani 1 1 d . . .
O21 O 0.8004(11) 0.3005(7) 0.6748(5) 0.176 Uani 1 1 d . . .
O22 O 0.8075(13) 0.2184(7) 0.6606(7) 0.223 Uani 1 1 d . . .
O23 O 0.772(2) 0.2767(13) 0.6164(9) 0.308 Uani 1 1 d . . .
Cl6 Cl 0.7665(6) 0.3706(3) 0.5026(2) 0.164 Uani 1 1 d . . .
O24 O 0.7452(10) 0.3213(6) 0.4919(5) 0.162 Uani 1 1 d . . .
O25 O 0.6953(18) 0.3980(9) 0.5151(10) 0.340 Uani 1 1 d . . .
O26 O 0.851(2) 0.3679(10) 0.5249(8) 0.284 Uani 1 1 d . . .
O27 O 0.788(2) 0.4006(9) 0.4708(7) 0.294 Uani 1 1 d . . .
N28 N 0.6044(18) 0.4976(10) 0.4323(7) 0.186 Uiso 1 1 d U . .
C130 C 0.744(5) 0.539(3) 0.374(2) 0.449 Uiso 1 1 d U . .
C131 C 0.759(3) 0.4948(16) 0.3991(11) 0.243 Uiso 1 1 d U . .
C132 C 0.660(2) 0.4971(11) 0.4157(8) 0.168 Uiso 1 1 d U . .
N29 N -0.209(2) 0.0484(13) 0.6811(9) 0.253 Uiso 1 1 d DU . .
C133 C -0.157(3) 0.1015(16) 0.6281(10) 0.273 Uiso 1 1 d DU . .
C134 C -0.211(3) 0.073(2) 0.6548(13) 0.362 Uiso 1 1 d DU . .
N30 N 0.807(2) 0.4104(13) 0.6088(9) 0.258 Uiso 1 1 d DU . .
C135 C 0.980(2) 0.4158(17) 0.6181(11) 0.262 Uiso 1 1 d DU . .
C136 C 0.885(2) 0.408(2) 0.6079(14) 0.344 Uiso 1 1 d DU . .
N31 N -0.2328(15) 0.0782(9) 0.3890(6) 0.161 Uiso 1 1 d U . .
C137 C -0.124(3) -0.0114(16) 0.4228(11) 0.259 Uiso 1 1 d U . .
C138 C -0.219(2) -0.0092(14) 0.4162(8) 0.194 Uiso 1 1 d U . .
C139 C -0.2273(17) 0.0373(11) 0.4037(6) 0.140 Uiso 1 1 d U . .
N32 N 0.474(2) -0.1847(10) 0.2652(7) 0.207 Uiso 1 1 d U . .
C140 C 0.364(2) -0.1489(13) 0.3143(9) 0.202 Uiso 1 1 d U . .
C141 C 0.417(2) -0.1744(12) 0.2867(8) 0.178 Uiso 1 1 d U . .
N33 N 0.8004(14) 0.1592(8) 0.3024(5) 0.150 Uiso 1 1 d U . .
C142 C 0.830(3) 0.2714(16) 0.2624(11) 0.257 Uiso 1 1 d U . .
C143 C 0.7440(17) 0.2438(10) 0.2753(6) 0.142 Uiso 1 1 d U . .
C144 C 0.7743(18) 0.1958(11) 0.2891(7) 0.150 Uiso 1 1 d U . .

loop_
_atom_site_aniso_label
_atom_site_aniso_U_11
_atom_site_aniso_U_22
_atom_site_aniso_U_33
_atom_site_aniso_U_23
_atom_site_aniso_U_13
_atom_site_aniso_U_12
Eu1 0.083 0.087 0.083 -0.002 0.000 0.003
Eu2 0.080 0.088 0.084 0.005 0.000 -0.003
O1 0.098 0.082 0.093 -0.017 0.002 0.019
O2 0.087 0.078 0.108 -0.002 -0.016 0.000
O3 0.112 0.128 0.076 -0.016 0.005 0.025
N1 0.092 0.116 0.075 -0.008 0.026 -0.006
N2 0.096 0.087 0.066 0.000 -0.001 0.002
N3 0.078 0.100 0.049 -0.008 -0.008 0.017
N4 0.092 0.080 0.099 0.002 -0.013 -0.002
N5 0.076 0.089 0.088 0.026 0.004 -0.007
N6 0.121 0.105 0.078 0.037 -0.026 -0.047
N7 0.111 0.067 0.082 0.011 0.020 -0.004
N8 0.118 0.074 0.137 0.007 -0.014 -0.031
N9 0.083 0.146 0.084 0.011 0.008 -0.014
N10 0.091 0.080 0.133 -0.014 0.000 0.007
N11 0.095 0.077 0.065 -0.013 0.000 -0.011
N12 0.089 0.090 0.076 0.015 0.011 0.019
N13 0.086 0.105 0.074 0.010 0.008 -0.003
N14 0.094 0.092 0.083 -0.012 0.002 0.006
N15 0.091 0.104 0.076 0.019 0.004 0.014
N16 0.082 0.082 0.090 0.004 0.015 -0.013
N17 0.097 0.060 0.122 -0.011 0.045 0.011
N18 0.092 0.155 0.149 0.024 0.002 -0.025
N19 0.094 0.132 0.156 0.018 -0.022 0.004
N20 0.068 0.094 0.091 -0.016 0.010 -0.005
N21 0.066 0.068 0.138 0.008 0.018 0.001
N22 0.078 0.106 0.090 -0.006 0.009 0.010
N23 0.081 0.119 0.095 -0.017 0.020 -0.003
N24 0.075 0.075 0.104 0.021 0.001 0.007
N25 0.080 0.092 0.095 0.010 0.006 -0.001
N26 0.060 0.108 0.113 0.025 -0.013 -0.021
N27 0.099 0.085 0.128 -0.020 0.003 -0.014
C1 0.147 0.078 0.070 -0.007 0.018 -0.009
C2 0.098 0.105 0.084 -0.003 -0.009 0.007
C3 0.082 0.116 0.112 0.017 0.037 -0.003
C4 0.136 0.097 0.113 -0.004 0.047 0.012
C5 0.114 0.073 0.123 0.006 0.049 -0.001
C6 0.083 0.091 0.090 0.005 0.002 0.008
C7 0.097 0.066 0.088 0.024 -0.003 0.023
C8 0.060 0.052 0.098 0.018 -0.009 -0.002
C9 0.063 0.109 0.059 -0.012 -0.005 0.011
C10 0.131 0.078 0.079 -0.012 -0.008 0.013
C11 0.070 0.111 0.097 -0.010 0.001 -0.005
C12 0.074 0.070 0.080 -0.007 -0.004 0.014
C13 0.068 0.092 0.097 -0.012 -0.024 -0.010
C14 0.062 0.091 0.077 0.000 -0.015 -0.004
C15 0.069 0.095 0.093 -0.021 0.006 -0.005
C16 0.116 0.072 0.071 0.008 0.018 -0.004
C17 0.059 0.083 0.101 -0.007 0.003 -0.012
C18 0.090 0.116 0.062 -0.002 -0.012 -0.031
C19 0.115 0.087 0.112 0.014 -0.010 -0.021
C20 0.087 0.121 0.108 0.003 -0.021 0.003
C21 0.098 0.094 0.087 -0.001 -0.013 0.012
C22 0.097 0.086 0.104 0.041 0.008 0.027
C23 0.133 0.128 0.081 -0.008 -0.017 -0.020
C24 0.203 0.115 0.078 -0.008 -0.007 0.001
C25 0.135 0.150 0.073 0.021 -0.039 -0.004
C26 0.093 0.149 0.059 0.013 -0.007 0.013
C27 0.112 0.089 0.072 0.008 -0.024 -0.031
C28 0.108 0.107 0.195 0.019 -0.071 -0.031
C29 0.112 0.133 0.121 -0.035 -0.018 -0.030
C30 0.145 0.207 0.114 0.037 -0.018 -0.069
C31 0.143 0.195 0.138 0.048 -0.032 -0.088
C32 0.262 0.117 0.102 -0.020 -0.001 -0.077
C33 0.122 0.084 0.117 0.020 -0.022 -0.002
C34 0.121 0.087 0.097 -0.005 0.006 -0.006
C35 0.123 0.200 0.086 -0.030 0.012 -0.015
C36 0.090 0.134 0.114 -0.016 0.002 0.016
C37 0.144 0.123 0.122 -0.014 0.005 0.026
C38 0.138 0.076 0.039 -0.009 0.010 -0.033
C39 0.132 0.081 0.080 0.001 -0.034 -0.020
C40 0.203 0.400 0.087 0.046 -0.040 0.044
C41 0.122 0.177 0.339 -0.053 -0.015 -0.022
C42 0.072 0.257 0.106 0.022 0.006 0.062
C43 0.184 0.139 0.119 0.020 -0.037 -0.028
C44 0.108 0.119 0.086 -0.047 0.011 -0.017
C45 0.070 0.130 0.105 -0.019 0.026 0.018
C46 0.122 0.085 0.093 -0.004 0.029 -0.014
C47 0.098 0.092 0.087 0.001 -0.027 0.015
C48 0.088 0.084 0.117 0.005 -0.031 -0.009
C49 0.075 0.085 0.102 0.009 -0.012 -0.012
C50 0.071 0.091 0.075 0.005 -0.007 -0.009
C51 0.078 0.076 0.074 0.003 0.010 -0.002
C52 0.099 0.095 0.080 -0.015 0.016 -0.034
C53 0.080 0.083 0.136 -0.005 -0.013 0.011
C54 0.079 0.110 0.092 0.011 -0.020 -0.010
C55 0.100 0.078 0.078 0.003 0.017 -0.018
C56 0.096 0.094 0.063 -0.001 0.017 -0.007
C57 0.074 0.096 0.120 0.013 -0.001 -0.007
C58 0.053 0.087 0.112 -0.018 -0.003 -0.008
C59 0.081 0.092 0.079 -0.007 0.011 -0.018
C60 0.058 0.080 0.102 0.008 -0.002 0.015
C61 0.138 0.080 0.072 0.021 0.008 0.002
C62 0.094 0.127 0.099 0.002 -0.020 0.002
C63 0.094 0.124 0.079 0.000 -0.024 -0.018
C64 0.080 0.075 0.081 -0.003 -0.013 0.005
C65 0.082 0.109 0.091 -0.018 -0.040 0.020
C66 0.130 0.065 0.111 0.012 0.017 0.002
C67 0.082 0.111 0.108 -0.006 -0.011 -0.012
C68 0.093 0.144 0.066 0.010 -0.004 -0.018
C69 0.074 0.093 0.081 0.002 -0.023 0.000
C70 0.070 0.073 0.131 -0.018 0.044 -0.020
C71 0.085 0.139 0.087 0.000 0.037 0.026
C72 0.110 0.105 0.092 0.024 0.005 -0.006
C73 0.149 0.183 0.181 0.097 0.036 0.004
C74 0.190 0.132 0.158 0.033 0.086 0.021
C75 0.175 0.128 0.077 0.044 0.038 0.031
C76 0.073 0.173 0.098 0.005 0.003 0.045
C77 0.085 0.159 0.178 0.031 0.026 0.001
C78 0.235 0.142 0.231 0.023 0.113 0.029
C79 0.069 0.131 0.152 -0.020 -0.002 -0.004
C80 0.191 0.281 0.134 -0.018 -0.025 0.140
C81 0.081 0.085 0.088 0.012 0.011 0.019
C82 0.054 0.114 0.138 -0.005 -0.007 0.017
C83 0.121 0.088 0.081 0.008 0.018 0.014
C84 0.112 0.105 0.210 0.030 -0.016 0.018
C85 0.345 0.090 0.182 0.005 -0.053 -0.012
C86 0.235 0.220 0.128 0.074 0.036 0.101
C87 0.104 0.083 0.110 0.036 -0.019 0.028
C88 0.115 0.077 0.081 -0.008 0.006 0.011
C89 0.072 0.114 0.116 0.033 -0.004 0.005
C90 0.072 0.134 0.122 0.004 -0.022 -0.002
C91 0.141 0.086 0.139 -0.014 -0.003 0.000
C92 0.059 0.106 0.121 -0.034 -0.007 0.009
C93 0.061 0.079 0.111 -0.013 -0.003 0.002
C94 0.096 0.118 0.061 0.016 0.007 -0.024
C95 0.093 0.078 0.098 -0.020 -0.013 0.005
C96 0.105 0.110 0.066 0.019 0.020 0.011
C97 0.107 0.124 0.104 -0.020 0.013 0.010
C98 0.060 0.085 0.085 -0.001 -0.004 0.003
C99 0.080 0.082 0.099 0.000 -0.005 -0.013
C100 0.090 0.078 0.095 -0.002 -0.006 -0.007
C101 0.071 0.095 0.092 0.006 0.012 0.002
C102 0.063 0.081 0.084 0.024 -0.006 -0.016
C103 0.067 0.074 0.096 -0.001 0.016 0.019
C104 0.120 0.099 0.063 0.003 0.008 -0.003
C105 0.086 0.073 0.098 0.008 0.033 -0.010
C106 0.080 0.071 0.136 0.028 0.028 0.030
C107 0.086 0.094 0.099 0.009 0.005 0.008
C108 0.068 0.069 0.077 0.009 0.001 -0.014
C109 0.099 0.064 0.152 0.027 0.005 0.008
C110 0.082 0.170 0.176 0.051 0.031 -0.031
C111 0.083 0.100 0.206 0.034 0.037 -0.023
C112 0.106 0.090 0.115 0.005 -0.025 0.029
C113 0.087 0.090 0.083 -0.001 -0.012 -0.011
C114 0.096 0.117 0.104 -0.005 0.013 0.004
C115 0.114 0.094 0.131 0.012 0.018 -0.001
C116 0.180 0.105 0.178 -0.042 0.033 0.017
C117 0.166 0.117 0.163 -0.014 0.045 0.010
C118 0.095 0.154 0.146 -0.021 -0.002 0.004
C119 0.103 0.117 0.089 -0.009 0.006 -0.007
C120 0.104 0.177 0.170 0.082 -0.007 -0.029
C121 0.479 0.169 0.103 -0.011 0.118 0.044
C122 0.101 0.119 0.165 0.042 -0.015 0.010
C123 0.175 0.198 0.199 -0.078 -0.039 0.020
C124 0.058 0.111 0.111 -0.006 -0.002 0.011
C125 0.099 0.099 0.145 0.008 0.017 -0.024
C126 0.051 0.118 0.122 0.017 -0.015 0.002
C127 0.084 0.113 0.107 -0.008 -0.008 0.013
C128 0.185 0.172 0.149 -0.059 0.044 0.047
C129 0.139 0.182 0.197 0.030 -0.010 0.060
Cl1 0.093 0.091 0.106 -0.007 0.000 -0.003
O4 0.085 0.101 0.133 0.009 -0.004 -0.004
O5 0.120 0.117 0.168 -0.011 0.032 0.024
O6 0.128 0.163 0.131 0.049 0.013 -0.008
O7 0.130 0.225 0.152 -0.091 0.011 -0.051
Cl2 0.161 0.100 0.107 0.013 0.003 0.016
O8 0.237 0.268 0.134 0.077 -0.047 -0.088
O9 0.229 0.710 0.309 0.218 0.087 0.204
O10 0.232 0.300 0.157 0.104 -0.048 -0.040
O11 0.786 0.072 0.595 -0.002 -0.332 0.003
Cl3 0.189 0.114 0.106 0.005 -0.026 -0.024
O12 0.208 0.086 0.168 0.015 -0.018 -0.007
O13 0.247 0.146 0.322 -0.081 -0.095 0.036
O14 0.486 0.129 0.303 -0.032 0.213 -0.153
O15 0.240 0.133 0.143 -0.006 -0.052 -0.023
Cl4 0.095 0.122 0.122 0.019 0.013 0.003
O16 0.101 0.211 0.211 0.064 0.020 -0.002
O17 0.133 0.363 0.271 0.236 -0.070 -0.060
O18 0.189 0.215 0.314 0.156 -0.121 -0.096
O19 0.408 0.291 0.219 0.022 0.119 0.064
Cl5 0.113 0.139 0.149 -0.030 -0.015 0.002
O20 0.096 0.192 0.268 -0.058 -0.002 -0.026
O21 0.143 0.182 0.202 -0.093 -0.031 -0.011
O22 0.155 0.124 0.389 -0.029 -0.013 0.036
O23 0.281 0.342 0.301 -0.050 0.027 0.006
Cl6 0.178 0.131 0.184 -0.012 0.053 0.004
O24 0.110 0.126 0.248 -0.078 -0.035 0.008
O25 0.233 0.192 0.598 -0.122 0.217 0.025
O26 0.261 0.243 0.347 -0.071 -0.055 -0.050
O27 0.435 0.214 0.234 0.048 0.107 -0.084

loop_
_atom_type_symbol
_atom_type_description
_atom_type_scat_dispersion_real
_atom_type_scat_dispersion_imag
_atom_type_scat_source
C C 0.0033 0.0016 'International Tables Vol C Tables 4.2.6.8 and 6.1.1.4'
H H 0.0000 0.0000 'International Tables Vol C Tables 4.2.6.8 and 6.1.1.4'
N N 0.0061 0.0033 'International Tables Vol C Tables 4.2.6.8 and 6.1.1.4'
O O 0.0106 0.0060 'International Tables Vol C Tables 4.2.6.8 and 6.1.1.4'
Cl Cl 0.1484 0.1585 'International Tables Vol C Tables 4.2.6.8 and 6.1.1.4'
Eu Eu -0.1578 3.6682 'International Tables Vol C Tables 4.2.6.8 and 6.1.1.4'

loop_
_geom_angle_atom_site_label_1
_geom_angle_atom_site_label_2
_geom_angle_atom_site_label_3
_geom_angle
_geom_angle_site_symmetry_1
_geom_angle_site_symmetry_3
_geom_angle_publ_flag
O2 Eu1 O3 77.9(4) . . ?
O2 Eu1 O1 78.2(4) . . ?
O3 Eu1 O1 77.3(4) . . ?
O2 Eu1 N12 127.6(4) . . ?
O3 Eu1 N12 142.0(4) . . ?
O1 Eu1 N12 81.2(4) . . ?
O2 Eu1 N3 141.8(4) . . ?
O3 Eu1 N3 78.7(4) . . ?
O1 Eu1 N3 124.9(4) . . ?
N12 Eu1 N3 88.6(4) . . ?
O2 Eu1 N20 67.4(4) . . ?
O3 Eu1 N20 64.3(4) . . ?
O1 Eu1 N20 132.4(4) . . ?
N12 Eu1 N20 146.1(4) . . ?
N3 Eu1 N20 75.3(4) . . ?
O2 Eu1 N2 134.1(4) . . ?
O3 Eu1 N2 68.4(4) . . ?
O1 Eu1 N2 65.1(4) . . ?
N12 Eu1 N2 74.3(4) . . ?
N3 Eu1 N2 60.1(4) . . ?
N20 Eu1 N2 119.5(4) . . ?
O2 Eu1 N21 81.1(4) . . ?
O3 Eu1 N21 126.9(4) . . ?
O1 Eu1 N21 143.5(4) . . ?
N12 Eu1 N21 88.1(4) . . ?
N3 Eu1 N21 89.3(4) . . ?
N20 Eu1 N21 62.5(4) . . ?
N2 Eu1 N21 144.3(4) . . ?
O2 Eu1 N11 64.4(4) . . ?
O3 Eu1 N11 133.2(4) . . ?
O1 Eu1 N11 68.9(4) . . ?
N12 Eu1 N11 63.2(4) . . ?
N3 Eu1 N11 147.7(3) . . ?
N20 Eu1 N11 119.1(4) . . ?
N2 Eu1 N11 120.5(4) . . ?
N21 Eu1 N11 75.1(4) . . ?
O2 Eu1 C87 76.5(4) . . ?
O3 Eu1 C87 19.7(4) . . ?
O1 Eu1 C87 96.3(4) . . ?
N12 Eu1 C87 153.9(4) . . ?
N3 Eu1 C87 71.3(4) . . ?
N20 Eu1 C87 45.3(4) . . ?
N2 Eu1 C87 81.0(4) . . ?
N21 Eu1 C87 107.7(4) . . ?
N11 Eu1 C87 140.1(4) . . ?
O2 Eu1 C44 18.1(4) . . ?
O3 Eu1 C44 95.5(5) . . ?
O1 Eu1 C44 77.9(4) . . ?
N12 Eu1 C44 110.2(5) . . ?
N3 Eu1 C44 153.3(4) . . ?
N20 Eu1 C44 78.7(5) . . ?
N2 Eu1 C44 141.8(4) . . ?
N21 Eu1 C44 73.2(4) . . ?
N11 Eu1 C44 47.1(5) . . ?
C87 Eu1 C44 94.5(5) . . ?
N7 Eu2 N5 64.4(4) . . ?
N7 Eu2 N26 142.7(4) . . ?
N5 Eu2 N26 145.5(4) . . ?
N7 Eu2 N14 139.5(4) . . ?
N5 Eu2 N14 83.6(4) . . ?
N26 Eu2 N14 77.2(4) . . ?
N7 Eu2 N16 124.6(4) . . ?
N5 Eu2 N16 74.5(4) . . ?
N26 Eu2 N16 71.3(4) . . ?
N14 Eu2 N16 62.8(4) . . ?
N7 Eu2 N8 61.9(4) . . ?
N5 Eu2 N8 125.7(4) . . ?
N26 Eu2 N8 82.8(4) . . ?
N14 Eu2 N8 147.0(4) . . ?
N16 Eu2 N8 133.7(5) . . ?
N7 Eu2 N25 111.8(4) . . ?
N5 Eu2 N25 139.4(4) . . ?
N26 Eu2 N25 62.5(4) . . ?
N14 Eu2 N25 76.4(4) . . ?
N16 Eu2 N25 123.6(4) . . ?
N8 Eu2 N25 71.1(4) . . ?
N7 Eu2 N17 72.8(4) . . ?
N5 Eu2 N17 76.8(4) . . ?
N26 Eu2 N17 91.2(4) . . ?
N14 Eu2 N17 125.1(5) . . ?
N16 Eu2 N17 62.6(4) . . ?
N8 Eu2 N17 80.8(5) . . ?
N25 Eu2 N17 143.2(4) . . ?
N7 Eu2 N23 67.8(4) . . ?
N5 Eu2 N23 79.4(4) . . ?
N26 Eu2 N23 125.4(4) . . ?
N14 Eu2 N23 83.1(4) . . ?
N16 Eu2 N23 138.7(4) . . ?
N8 Eu2 N23 87.5(5) . . ?
N25 Eu2 N23 63.5(4) . . ?
N17 Eu2 N23 139.9(4) . . ?
C1 O1 Eu1 121.4(9) . . ?
C44 O2 Eu1 124.9(11) . . ?
C87 O3 Eu1 120.7(10) . . ?
C1 N1 C36 117.3(15) . . ?
C1 N1 C34 123.1(16) . . ?
C36 N1 C34 117.6(15) . . ?
C6 N2 C2 117.5(14) . . ?
C6 N2 Eu1 123.6(10) . . ?
C2 N2 Eu1 113.3(11) . . ?
C7 N3 C8 108.8(13) . . ?
C7 N3 Eu1 119.9(9) . . ?
C8 N3 Eu1 130.4(10) . . ?
C9 N4 C7 104.7(12) . . ?
C9 N4 C38 124.6(13) . . ?
C7 N4 C38 130.8(14) . . ?
C21 N5 C17 104.5(13) . . ?
C21 N5 Eu2 114.3(11) . . ?
C17 N5 Eu2 128.6(10) . . ?
C21 N6 C18 101.5(12) . . ?
C21 N6 C40 136.4(17) . . ?
C18 N6 C40 121.3(15) . . ?
C22 N7 C26 117.8(14) . . ?
C22 N7 Eu2 120.4(11) . . ?
C26 N7 Eu2 121.7(12) . . ?
C27 N8 C28 107.2(16) . . ?
C27 N8 Eu2 110.9(10) . . ?
C28 N8 Eu2 127.2(12) . . ?
C29 N9 C27 107.0(16) . . ?
C29 N9 C42 125.0(18) . . ?
C27 N9 C42 127.4(18) . . ?
C44 N10 C79 120.1(17) . . ?
C44 N10 C77 126.0(18) . . ?
C79 N10 C77 113.5(15) . . ?
C49 N11 C45 117.9(14) . . ?
C49 N11 Eu1 121.1(10) . . ?
C45 N11 Eu1 114.6(10) . . ?
C50 N12 C51 103.7(12) . . ?
C50 N12 Eu1 118.0(10) . . ?
C51 N12 Eu1 138.3(10) . . ?
C50 N13 C52 105.8(14) . . ?
C50 N13 C81 132.7(14) . . ?
C52 N13 C81 121.5(14) . . ?
C64 N14 C60 104.8(13) . . ?
C64 N14 Eu2 114.8(10) . . ?
C60 N14 Eu2 130.5(10) . . ?
C61 N15 C64 103.3(13) . . ?
C61 N15 C83 124.2(14) . . ?
C64 N15 C83 132.4(14) . . ?
C69 N16 C65 116.5(15) . . ?
C69 N16 Eu2 123.5(10) . . ?
C65 N16 Eu2 119.8(10) . . ?
C70 N17 C71 108.4(13) . . ?
C70 N17 Eu2 113.7(10) . . ?
C71 N17 Eu2 133.3(10) . . ?
C70 N18 C72 106.3(16) . . ?
C70 N18 C85 130.3(19) . . ?
C72 N18 C85 119.4(18) . . ?
C87 N19 C120 118.3(17) . . ?
C87 N19 C122 125.7(18) . . ?
C120 N19 C122 116.0(17) . . ?
C88 N20 C92 119.5(15) . . ?
C88 N20 Eu1 115.7(11) . . ?
C92 N20 Eu1 119.1(11) . . ?
C93 N21 C94 108.4(13) . . ?
C93 N21 Eu1 117.4(12) . . ?
C94 N21 Eu1 132.8(10) . . ?
C93 N22 C95 108.7(14) . . ?
C93 N22 C124 132.6(14) . . ?
C95 N22 C124 118.7(14) . . ?
C107 N23 C103 105.7(14) . . ?
C107 N23 Eu2 111.1(11) . . ?
C103 N23 Eu2 132.5(10) . . ?
C107 N24 C104 106.4(14) . . ?
C107 N24 C126 130.7(15) . . ?
C104 N24 C126 122.8(13) . . ?
C112 N25 C108 116.7(13) . . ?
C112 N25 Eu2 124.5(11) . . ?
C108 N25 Eu2 117.8(9) . . ?
C113 N26 C114 103.4(15) . . ?
C113 N26 Eu2 120.8(12) . . ?
C114 N26 Eu2 135.6(11) . . ?
C115 N27 C113 106.7(15) . . ?
C115 N27 C128 123.9(16) . . ?
C113 N27 C128 127.7(16) . . ?
N1 C1 O1 123.3(15) . . ?
N1 C1 C2 125.3(17) . . ?
O1 C1 C2 111.3(16) . . ?
N2 C2 C3 121.0(16) . . ?
N2 C2 C1 116.7(15) . . ?
C3 C2 C1 121.7(16) . . ?
C2 C3 C4 118.7(16) . . ?
C5 C4 C3 119.8(17) . . ?
C6 C5 C4 117.0(17) . . ?
N2 C6 C5 126.0(15) . . ?
N2 C6 C7 107.7(13) . . ?
C5 C6 C7 126.1(15) . . ?
N3 C7 N4 110.3(14) . . ?
N3 C7 C6 123.2(14) . . ?
N4 C7 C6 126.4(14) . . ?
N3 C8 C9 108.4(12) . . ?
N3 C8 C13 136.0(14) . . ?
C9 C8 C13 115.6(14) . . ?
C8 C9 N4 107.7(13) . . ?
C8 C9 C10 123.8(14) . . ?
N4 C9 C10 128.4(15) . . ?
C11 C10 C9 117.0(16) . . ?
C12 C11 C10 120.5(16) . . ?
C11 C12 C13 122.6(15) . . ?
C11 C12 C14 119.6(13) . . ?
C13 C12 C14 117.9(14) . . ?
C12 C13 C8 120.3(15) . . ?
C15 C14 C12 117.8(12) . . ?
C20 C15 C16 117.4(16) . . ?
C20 C15 C14 123.4(15) . . ?
C16 C15 C14 119.1(14) . . ?
C15 C16 C17 120.0(15) . . ?
C18 C17 N5 107.8(14) . . ?
C18 C17 C16 120.4(15) . . ?
N5 C17 C16 131.6(14) . . ?
C17 C18 C19 119.9(15) . . ?
C17 C18 N6 109.7(14) . . ?
C19 C18 N6 130.3(15) . . ?
C18 C19 C20 119.5(17) . . ?
C15 C20 C19 122.3(17) . . ?
N5 C21 N6 116.3(14) . . ?
N5 C21 C22 118.5(16) . . ?
N6 C21 C22 125.2(15) . . ?
N7 C22 C23 123.1(16) . . ?
N7 C22 C21 112.5(14) . . ?
C23 C22 C21 123.9(18) . . ?
C24 C23 C22 117(2) . . ?
C23 C24 C25 123(2) . . ?
C26 C25 C24 117.9(18) . . ?
N7 C26 C25 120.9(18) . . ?
N7 C26 C27 110.0(16) . . ?
C25 C26 C27 129.0(17) . . ?
N8 C27 N9 111.4(15) . . ?
N8 C27 C26 119.5(16) . . ?
N9 C27 C26 128.1(17) . . ?
C33 C28 C29 119.6(18) . . ?
C33 C28 N8 133(2) . . ?
C29 C28 N8 106.2(18) . . ?
C30 C29 N9 128(2) . . ?
C30 C29 C28 124(2) . . ?
N9 C29 C28 108.1(16) . . ?
C29 C30 C31 117(3) . . ?
C30 C31 C32 120(2) . . ?
C33 C32 C31 121(2) . . ?
C28 C33 C32 118(2) . . ?
N1 C34 C35 115.3(15) . . ?
N1 C36 C37 114.8(17) . . ?
N4 C38 C39 113.6(13) . . ?
C41 C40 N6 96(2) . . ?
N9 C42 C43 110.9(16) . . ?
O2 C44 N10 122.6(19) . . ?
O2 C44 C45 114.8(16) . . ?
N10 C44 C45 122.0(19) . . ?
O2 C44 Eu1 37.1(8) . . ?
N10 C44 Eu1 152.7(14) . . ?
C45 C44 Eu1 83.2(10) . . ?
C46 C45 N11 123.5(16) . . ?
C46 C45 C44 126.0(17) . . ?
N11 C45 C44 110.2(14) . . ?
C45 C46 C47 117.3(17) . . ?
C48 C47 C46 116.9(16) . . ?
C49 C48 C47 122.0(16) . . ?
N11 C49 C48 122.3(15) . . ?
N11 C49 C50 111.3(14) . . ?
C48 C49 C50 126.0(15) . . ?
N12 C50 N13 113.6(14) . . ?
N12 C50 C49 122.3(14) . . ?
N13 C50 C49 123.9(15) . . ?
C56 C51 C52 121.3(16) . . ?
C56 C51 N12 130.0(15) . . ?
C52 C51 N12 108.7(13) . . ?
C53 C52 N13 130.0(18) . . ?
C53 C52 C51 122.0(16) . . ?
N13 C52 C51 108.0(14) . . ?
C52 C53 C54 118.2(17) . . ?
C53 C54 C55 120.0(16) . . ?
C56 C55 C54 119.7(15) . . ?
C56 C55 C57 120.2(16) . . ?
C54 C55 C57 120.0(15) . . ?
C51 C56 C55 118.6(17) . . ?
C58 C57 C55 116.8(13) . . ?
C59 C58 C63 121.2(16) . . ?
C59 C58 C57 122.0(16) . . ?
C63 C58 C57 116.8(15) . . ?
C58 C59 C60 117.9(16) . . ?
C61 C60 C59 125.4(15) . . ?
C61 C60 N14 103.8(13) . . ?
C59 C60 N14 130.8(14) . . ?
N15 C61 C60 112.7(14) . . ?
N15 C61 C62 130.5(16) . . ?
C60 C61 C62 116.7(17) . . ?
C63 C62 C61 116.9(18) . . ?
C58 C63 C62 121.7(17) . . ?
N14 C64 N15 115.2(15) . . ?
N14 C64 C65 117.4(14) . . ?
N15 C64 C65 126.9(14) . . ?
N16 C65 C66 125.5(18) . . ?
N16 C65 C64 112.3(13) . . ?
C66 C65 C64 122.2(16) . . ?
C65 C66 C67 115.3(16) . . ?
C68 C67 C66 117.9(17) . . ?
C69 C68 C67 120.7(17) . . ?
N16 C69 C68 123.9(15) . . ?
N16 C69 C70 114.3(14) . . ?
C68 C69 C70 121.8(16) . . ?
N17 C70 N18 108.3(16) . . ?
N17 C70 C69 122.2(13) . . ?
N18 C70 C69 129.2(17) . . ?
C72 C71 C76 122.1(18) . . ?
C72 C71 N17 106.2(16) . . ?
C76 C71 N17 131.7(17) . . ?
C71 C72 C73 127(2) . . ?
C71 C72 N18 110.6(15) . . ?
C73 C72 N18 122.3(19) . . ?
C72 C73 C74 108(2) . . ?
C75 C74 C73 128(2) . . ?
C74 C75 C76 119(2) . . ?
C71 C76 C75 115.9(18) . . ?
C78 C77 N10 109.7(18) . . ?
C80 C79 N10 111.5(16) . . ?
C82 C81 N13 110.5(12) . . ?
N15 C83 C84 109.5(14) . . ?
C86 C85 N18 97.4(19) . . ?
O3 C87 N19 117.9(18) . . ?
O3 C87 C88 118.6(14) . . ?
N19 C87 C88 123.5(17) . . ?
O3 C87 Eu1 39.7(7) . . ?
N19 C87 Eu1 147.4(14) . . ?
C88 C87 Eu1 83.1(9) . . ?
N20 C88 C89 122.9(16) . . ?
N20 C88 C87 113.1(16) . . ?
C89 C88 C87 123.8(16) . . ?
C90 C89 C88 117.8(17) . . ?
C89 C90 C91 122.0(19) . . ?
C90 C91 C92 117(2) . . ?
N20 C92 C91 120.7(17) . . ?
N20 C92 C93 113.8(14) . . ?
C91 C92 C93 125.4(18) . . ?
N21 C93 N22 112.2(15) . . ?
N21 C93 C92 121.9(16) . . ?
N22 C93 C92 125.8(14) . . ?
C99 C94 C95 123.9(14) . . ?
C99 C94 N21 132.3(14) . . ?
C95 C94 N21 103.7(14) . . ?
N22 C95 C96 134.7(17) . . ?
N22 C95 C94 106.8(14) . . ?
C96 C95 C94 118.5(15) . . ?
C97 C96 C95 119.4(17) . . ?
C96 C97 C98 121.4(17) . . ?
C99 C98 C97 119.6(15) . . ?
C99 C98 C100 120.0(14) . . ?
C97 C98 C100 120.3(15) . . ?
C94 C99 C98 116.8(15) . . ?
C101 C100 C98 118.9(14) . . ?
C106 C101 C102 115.3(15) . . ?
C106 C101 C100 123.3(15) . . ?
C102 C101 C100 121.3(15) . . ?
C103 C102 C101 119.1(14) . . ?
C102 C103 N23 131.4(15) . . ?
C102 C103 C104 121.0(14) . . ?
N23 C103 C104 107.6(14) . . ?
C105 C104 N24 131.5(17) . . ?
C105 C104 C103 123.0(16) . . ?
N24 C104 C103 105.4(14) . . ?
C104 C105 C106 113.2(16) . . ?
C105 C106 C101 128.2(15) . . ?
N23 C107 N24 114.5(16) . . ?
N23 C107 C108 121.0(16) . . ?
N24 C107 C108 124.3(16) . . ?
C109 C108 N25 118.6(14) . . ?
C109 C108 C107 125.8(15) . . ?
N25 C108 C107 115.0(13) . . ?
C108 C109 C110 120.5(17) . . ?
C111 C110 C109 121.9(17) . . ?
C112 C111 C110 114.5(19) . . ?
C111 C112 N25 127.6(18) . . ?
C111 C112 C113 125.8(17) . . ?
N25 C112 C113 106.1(16) . . ?
N26 C113 N27 113.9(15) . . ?
N26 C113 C112 123.7(16) . . ?
N27 C113 C112 122.3(15) . . ?
C119 C114 N26 131.4(18) . . ?
C119 C114 C115 117.6(18) . . ?
N26 C114 C115 110.8(16) . . ?
N27 C115 C116 132(2) . . ?
N27 C115 C114 105.0(17) . . ?
C116 C115 C114 123(2) . . ?
C117 C116 C115 122(2) . . ?
C116 C117 C118 118(2) . . ?
C117 C118 C119 122(2) . . ?
C114 C119 C118 117.1(19) . . ?
N19 C120 C121 108(2) . . ?
N19 C122 C123 107.9(18) . . ?
C125 C124 N22 111.1(13) . . ?
N24 C126 C127 111.7(13) . . ?
C129 C128 N27 102(2) . . ?
O6 Cl1 O5 105.0(9) . . ?
O6 Cl1 O7 112.5(11) . . ?
O5 Cl1 O7 110.2(11) . . ?
O6 Cl1 O4 109.7(8) . . ?
O5 Cl1 O4 108.1(8) . . ?
O7 Cl1 O4 111.1(8) . . ?
O11 Cl2 O8 111.8(13) . . ?
O11 Cl2 O10 110.5(12) . . ?
O8 Cl2 O10 112.8(10) . . ?
O11 Cl2 O9 107.6(14) . . ?
O8 Cl2 O9 105.8(12) . . ?
O10 Cl2 O9 108.0(12) . . ?
O14 Cl3 O15 122.0(16) . . ?
O14 Cl3 O12 110.9(12) . . ?
O15 Cl3 O12 111.8(10) . . ?
O14 Cl3 O13 106.7(18) . . ?
O15 Cl3 O13 94.6(13) . . ?
O12 Cl3 O13 108.9(11) . . ?
O17 Cl4 O19 110.5(19) . . ?
O17 Cl4 O16 117.6(11) . . ?
O19 Cl4 O16 99.9(18) . . ?
O17 Cl4 O18 114.0(12) . . ?
O19 Cl4 O18 95.8(16) . . ?
O16 Cl4 O18 115.5(12) . . ?
O22 Cl5 O21 111.3(13) . . ?
O22 Cl5 O20 113.4(13) . . ?
O21 Cl5 O20 113.2(11) . . ?
O22 Cl5 O23 110.4(17) . . ?
O21 Cl5 O23 107.8(16) . . ?
O20 Cl5 O23 100.1(16) . . ?
O25 Cl6 O24 115.2(14) . . ?
O25 Cl6 O27 99(2) . . ?
O24 Cl6 O27 108.8(14) . . ?
O25 Cl6 O26 118(2) . . ?
O24 Cl6 O26 107.4(13) . . ?
O27 Cl6 O26 107.0(18) . . ?
C130 C131 C132 94(4) . . ?
N28 C132 C131 166(4) . . ?
N29 C134 C133 146(4) . . ?
N30 C136 C135 160(6) . . ?
C139 C138 C137 101(3) . . ?
N31 C139 C138 174(3) . . ?
N32 C141 C140 163(4) . . ?
C144 C143 C142 106(3) . . ?
N33 C144 C143 175(3) . . ?

loop_
_geom_bond_atom_site_label_1
_geom_bond_atom_site_label_2
_geom_bond_distance
_geom_bond_site_symmetry_2
_geom_bond_publ_flag
Eu1 O2 2.395(11) . ?
Eu1 O3 2.403(11) . ?
Eu1 O1 2.406(10) . ?
Eu1 N12 2.537(13) . ?
Eu1 N3 2.599(12) . ?
Eu1 N20 2.609(12) . ?
Eu1 N2 2.613(13) . ?
Eu1 N21 2.621(13) . ?
Eu1 N11 2.624(13) . ?
Eu1 C87 3.238(16) . ?
Eu1 C44 3.26(2) . ?
Eu2 N7 2.536(12) . ?
Eu2 N5 2.554(13) . ?
Eu2 N26 2.558(15) . ?
Eu2 N14 2.563(13) . ?
Eu2 N16 2.585(14) . ?
Eu2 N8 2.589(16) . ?
Eu2 N25 2.628(13) . ?
Eu2 N17 2.640(12) . ?
Eu2 N23 2.678(13) . ?
O1 C1 1.34(2) . ?
O2 C44 1.23(2) . ?
O3 C87 1.267(19) . ?
N1 C1 1.32(2) . ?
N1 C36 1.46(2) . ?
N1 C34 1.48(2) . ?
N2 C6 1.368(19) . ?
N2 C2 1.371(19) . ?
N3 C7 1.311(18) . ?
N3 C8 1.387(17) . ?
N4 C9 1.402(18) . ?
N4 C7 1.445(19) . ?
N4 C38 1.461(18) . ?
N5 C21 1.300(19) . ?
N5 C17 1.403(18) . ?
N6 C21 1.39(2) . ?
N6 C18 1.40(2) . ?
N6 C40 1.527(18) . ?
N7 C22 1.35(2) . ?
N7 C26 1.38(2) . ?
N8 C27 1.36(2) . ?
N8 C28 1.47(2) . ?
N9 C29 1.42(2) . ?
N9 C27 1.42(2) . ?
N9 C42 1.47(2) . ?
N10 C44 1.29(2) . ?
N10 C79 1.50(2) . ?
N10 C77 1.52(2) . ?
N11 C49 1.317(18) . ?
N11 C45 1.39(2) . ?
N12 C50 1.372(18) . ?
N12 C51 1.433(19) . ?
N13 C50 1.382(18) . ?
N13 C52 1.393(19) . ?
N13 C81 1.505(19) . ?
N14 C64 1.299(18) . ?
N14 C60 1.446(18) . ?
N15 C61 1.33(2) . ?
N15 C64 1.358(18) . ?
N15 C83 1.470(19) . ?
N16 C69 1.306(18) . ?
N16 C65 1.356(19) . ?
N17 C70 1.37(2) . ?
N17 C71 1.45(2) . ?
N18 C70 1.40(2) . ?
N18 C72 1.42(2) . ?
N18 C85 1.518(18) . ?
N19 C87 1.31(2) . ?
N19 C120 1.51(2) . ?
N19 C122 1.53(2) . ?
N20 C88 1.315(19) . ?
N20 C92 1.33(2) . ?
N21 C93 1.283(18) . ?
N21 C94 1.473(19) . ?
N22 C93 1.373(19) . ?
N22 C95 1.375(19) . ?
N22 C124 1.519(19) . ?
N23 C107 1.34(2) . ?
N23 C103 1.431(19) . ?
N24 C107 1.350(19) . ?
N24 C104 1.44(2) . ?
N24 C126 1.501(19) . ?
N25 C112 1.40(2) . ?
N25 C108 1.412(18) . ?
N26 C113 1.321(19) . ?
N26 C114 1.42(2) . ?
N27 C115 1.36(2) . ?
N27 C113 1.43(2) . ?
N27 C128 1.52(3) . ?
C1 C2 1.48(2) . ?
C2 C3 1.41(2) . ?
C3 C4 1.44(2) . ?
C4 C5 1.40(2) . ?
C5 C6 1.37(2) . ?
C6 C7 1.45(2) . ?
C8 C9 1.399(19) . ?
C8 C13 1.44(2) . ?
C9 C10 1.44(2) . ?
C10 C11 1.39(2) . ?
C11 C12 1.37(2) . ?
C12 C13 1.38(2) . ?
C12 C14 1.58(2) . ?
C14 C15 1.48(2) . ?
C15 C20 1.39(2) . ?
C15 C16 1.41(2) . ?
C16 C17 1.43(2) . ?
C17 C18 1.38(2) . ?
C18 C19 1.38(2) . ?
C19 C20 1.40(2) . ?
C21 C22 1.52(2) . ?
C22 C23 1.41(2) . ?
C23 C24 1.33(3) . ?
C24 C25 1.39(3) . ?
C25 C26 1.39(2) . ?
C26 C27 1.44(2) . ?
C28 C33 1.39(3) . ?
C28 C29 1.44(3) . ?
C29 C30 1.34(3) . ?
C30 C31 1.40(3) . ?
C31 C32 1.46(3) . ?
C32 C33 1.40(3) . ?
C34 C35 1.54(2) . ?
C36 C37 1.47(2) . ?
C38 C39 1.54(2) . ?
C40 C41 1.469(18) . ?
C42 C43 1.52(2) . ?
C44 C45 1.56(2) . ?
C45 C46 1.39(2) . ?
C46 C47 1.45(2) . ?
C47 C48 1.39(2) . ?
C48 C49 1.39(2) . ?
C49 C50 1.47(2) . ?
C51 C56 1.35(2) . ?
C51 C52 1.41(2) . ?
C52 C53 1.36(2) . ?
C53 C54 1.39(2) . ?
C54 C55 1.44(2) . ?
C55 C56 1.41(2) . ?
C55 C57 1.53(2) . ?
C57 C58 1.50(2) . ?
C58 C59 1.34(2) . ?
C58 C63 1.39(2) . ?
C59 C60 1.38(2) . ?
C60 C61 1.38(2) . ?
C61 C62 1.45(2) . ?
C62 C63 1.42(2) . ?
C64 C65 1.50(2) . ?
C65 C66 1.39(2) . ?
C66 C67 1.42(2) . ?
C67 C68 1.39(2) . ?
C68 C69 1.36(2) . ?
C69 C70 1.44(2) . ?
C71 C72 1.35(2) . ?
C71 C76 1.39(2) . ?
C72 C73 1.42(2) . ?
C73 C74 1.44(3) . ?
C74 C75 1.35(3) . ?
C75 C76 1.43(2) . ?
C77 C78 1.49(3) . ?
C79 C80 1.46(3) . ?
C81 C82 1.47(2) . ?
C83 C84 1.51(3) . ?
C85 C86 1.475(17) . ?
C87 C88 1.47(2) . ?
C88 C89 1.41(2) . ?
C89 C90 1.33(2) . ?
C90 C91 1.38(2) . ?
C91 C92 1.44(2) . ?
C92 C93 1.49(2) . ?
C94 C99 1.34(2) . ?
C94 C95 1.45(2) . ?
C95 C96 1.38(2) . ?
C96 C97 1.36(2) . ?
C97 C98 1.46(2) . ?
C98 C99 1.41(2) . ?
C98 C100 1.51(2) . ?
C100 C101 1.44(2) . ?
C101 C106 1.42(2) . ?
C101 C102 1.43(2) . ?
C102 C103 1.36(2) . ?
C103 C104 1.45(2) . ?
C104 C105 1.37(2) . ?
C105 C106 1.39(2) . ?
C107 C108 1.42(2) . ?
C108 C109 1.38(2) . ?
C109 C110 1.42(3) . ?
C110 C111 1.40(3) . ?
C111 C112 1.33(2) . ?
C112 C113 1.55(2) . ?
C114 C119 1.37(2) . ?
C114 C115 1.45(2) . ?
C115 C116 1.37(3) . ?
C116 C117 1.36(3) . ?
C117 C118 1.39(3) . ?
C118 C119 1.52(3) . ?
C120 C121 1.54(3) . ?
C122 C123 1.63(3) . ?
C124 C125 1.52(2) . ?
C126 C127 1.53(2) . ?
C128 C129 1.50(3) . ?
Cl1 O6 1.395(13) . ?
Cl1 O5 1.404(13) . ?
Cl1 O7 1.420(13) . ?
Cl1 O4 1.443(12) . ?
Cl2 O11 1.344(13) . ?
Cl2 O8 1.378(11) . ?
Cl2 O10 1.389(12) . ?
Cl2 O9 1.411(14) . ?
Cl3 O14 1.294(16) . ?
Cl3 O15 1.362(15) . ?
Cl3 O12 1.443(14) . ?
Cl3 O13 1.53(2) . ?
Cl4 O17 1.342(15) . ?
Cl4 O19 1.35(3) . ?
Cl4 O16 1.378(15) . ?
Cl4 O18 1.393(17) . ?
Cl5 O22 1.353(17) . ?
Cl5 O21 1.378(14) . ?
Cl5 O20 1.410(16) . ?
Cl5 O23 1.49(3) . ?
Cl6 O25 1.368(18) . ?
Cl6 O24 1.410(14) . ?
Cl6 O27 1.47(2) . ?
Cl6 O26 1.50(3) . ?
N28 C132 1.04(3) . ?
C130 C131 1.51(8) . ?
C131 C132 1.60(4) . ?
N29 C134 1.187(19) . ?
C133 C134 1.490(19) . ?
N30 C136 1.150(18) . ?
C135 C136 1.481(18) . ?
N31 C139 1.22(3) . ?
C137 C138 1.43(5) . ?
C138 C139 1.33(3) . ?
N32 C141 1.19(3) . ?
C140 C141 1.47(4) . ?
N33 C144 1.16(3) . ?
C142 C143 1.55(4) . ?
C143 C144 1.45(3) . ?
